data_4100168
_journal_name_full 'Journal of the American Chemical Society'
_journal_paper_doi 10.1021/ja051109f
_journal_year 2005
_chemical_formula_sum 'C50 H66 Cl2 N2 O4 Rh2 Si2'
_chemical_formula_weight 1091.95
_space_group_IT_number 14
_symmetry_cell_setting monoclinic
_symmetry_space_group_name_Hall '-P 2yn'
_symmetry_space_group_name_H-M 'P 1 21/n 1'
_cell_angle_alpha 90.00
_cell_angle_beta 108.045(15)
_cell_angle_gamma 90.00
_cell_formula_units_Z 4
_cell_length_a 16.920(14)
_cell_length_b 19.249(15)
_cell_length_c 17.148(13)
_cell_measurement_temperature 253(2)
_cell_volume 5310(7)
_diffrn_ambient_temperature 253(2)
_exptl_crystal_density_diffrn 1.366
_cod_depositor_comments
;
The following automatic conversions were performed:
'_symmetry_cell_setting' value 'Monoclinic' changed to 'monoclinic'
according to '/home/saulius/struct/CIF-dictionaries/cif_core.dic'
dictionary named 'cif_core.dic' version 2.4.1 from 2010-06-29.

Automatic conversion script
Id: cif_fix_enum 1527 2010-12-29 10:47:43Z saulius 
;
_cod_original_sg_symbol_H-M 'P 21/n'
_cod_database_code 4100168

loop_
_symmetry_equiv_pos_as_xyz
'x, y, z'
'-x+1/2, y+1/2, -z+1/2'
'-x, -y, -z'
'x-1/2, -y-1/2, z-1/2'

loop_
_atom_site_label
_atom_site_type_symbol
_atom_site_fract_x
_atom_site_fract_y
_atom_site_fract_z
_atom_site_U_iso_or_equiv
_atom_site_adp_type
_atom_site_occupancy
_atom_site_symmetry_multiplicity
_atom_site_calc_flag
_atom_site_refinement_flags
_atom_site_disorder_assembly
_atom_site_disorder_group
Rh1A Rh 0.20376(4) 0.88142(3) 0.29163(3) 0.0476(2) Uani 1 1 d . . .
Si1A Si 0.22860(12) 1.05350(9) 0.28024(10) 0.0373(5) Uani 1 1 d . . .
Cl1A Cl 0.33022(18) 0.87896(12) 0.40185(18) 0.1106(10) Uani 1 1 d . . .
O1A O 0.0500(5) 0.8875(3) 0.1611(4) 0.087(2) Uani 1 1 d . . .
O2A O 0.1386(5) 0.7670(4) 0.3761(4) 0.123(3) Uani 1 1 d . . .
N1A N 0.2873(3) 0.9585(3) 0.1858(3) 0.0458(15) Uani 1 1 d . . .
C1A C 0.2486(4) 0.9632(3) 0.2410(4) 0.0372(17) Uani 1 1 d . . .
C2A C 0.1041(6) 0.8852(4) 0.2055(6) 0.060(2) Uani 1 1 d . . .
C3A C 0.1621(6) 0.8096(4) 0.3449(5) 0.077(3) Uani 1 1 d . . .
C4A C 0.1688(5) 1.0572(4) 0.3583(4) 0.056(2) Uani 1 1 d . . .
C5A C 0.1537(5) 1.1347(4) 0.3679(5) 0.071(3) Uani 1 1 d . . .
H5A1 H 0.1245 1.1541 0.3153 0.107 Uiso 1 1 calc R . .
H5A2 H 0.2060 1.1580 0.3902 0.107 Uiso 1 1 calc R . .
H5A3 H 0.1210 1.1405 0.4044 0.107 Uiso 1 1 calc R . .
C6A C 0.0848(5) 1.0222(4) 0.3317(6) 0.087(3) Uani 1 1 d . . .
H6A1 H 0.0920 0.9728 0.3382 0.130 Uiso 1 1 calc R . .
H6A2 H 0.0568 1.0329 0.2752 0.130 Uiso 1 1 calc R . .
H6A3 H 0.0522 1.0386 0.3649 0.130 Uiso 1 1 calc R . .
C7A C 0.2193(6) 1.0288(5) 0.4421(5) 0.096(3) Uani 1 1 d . . .
H7A1 H 0.1909 1.0387 0.4814 0.144 Uiso 1 1 calc R . .
H7A2 H 0.2731 1.0503 0.4592 0.144 Uiso 1 1 calc R . .
H7A3 H 0.2256 0.9794 0.4384 0.144 Uiso 1 1 calc R . .
C8A C 0.3003(7) 0.8924(5) 0.1447(7) 0.089(3) Uani 1 1 d . . .
H8A H 0.3328 0.9046 0.1083 0.107 Uiso 1 1 calc R . .
C9A C 0.2229(8) 0.8621(6) 0.0933(7) 0.154(6) Uani 1 1 d . . .
H9A1 H 0.2342 0.8316 0.0538 0.231 Uiso 1 1 calc R . .
H9A2 H 0.1861 0.8984 0.0654 0.231 Uiso 1 1 calc R . .
H9A3 H 0.1973 0.8362 0.1269 0.231 Uiso 1 1 calc R . .
C10A C 0.3507(8) 0.8420(6) 0.2053(8) 0.153(6) Uani 1 1 d . . .
H10A H 0.3219 0.8298 0.2435 0.230 Uiso 1 1 calc R . .
H10B H 0.4034 0.8625 0.2343 0.230 Uiso 1 1 calc R . .
H10C H 0.3596 0.8010 0.1773 0.230 Uiso 1 1 calc R . .
C11A C 0.3228(5) 1.0202(4) 0.1535(5) 0.057(2) Uani 1 1 d . . .
H11A H 0.3118 1.0616 0.1816 0.068 Uiso 1 1 calc R . .
C12A C 0.4156(6) 1.0136(5) 0.1735(6) 0.111(4) Uani 1 1 d . . .
H12A H 0.4398 1.0031 0.2306 0.167 Uiso 1 1 calc R . .
H12B H 0.4381 1.0566 0.1613 0.167 Uiso 1 1 calc R . .
H12C H 0.4283 0.9770 0.1412 0.167 Uiso 1 1 calc R . .
C13A C 0.2817(6) 1.0307(5) 0.0625(5) 0.096(3) Uani 1 1 d . . .
H13A H 0.2886 0.9896 0.0335 0.144 Uiso 1 1 calc R . .
H13B H 0.3069 1.0695 0.0441 0.144 Uiso 1 1 calc R . .
H13C H 0.2235 1.0396 0.0521 0.144 Uiso 1 1 calc R . .
C14A C 0.3323(4) 1.0950(3) 0.3311(4) 0.0426(18) Uani 1 1 d . . .
C15A C 0.3974(5) 1.0533(4) 0.3746(5) 0.071(3) Uani 1 1 d . . .
H15A H 0.3900 1.0054 0.3735 0.085 Uiso 1 1 calc R . .
C16A C 0.4739(5) 1.0808(5) 0.4201(5) 0.078(3) Uani 1 1 d . . .
H16A H 0.5169 1.0515 0.4485 0.094 Uiso 1 1 calc R . .
C17A C 0.4853(5) 1.1508(5) 0.4226(5) 0.068(2) Uani 1 1 d . . .
H17A H 0.5360 1.1695 0.4534 0.082 Uiso 1 1 calc R . .
C18A C 0.4229(5) 1.1933(4) 0.3803(5) 0.066(2) Uani 1 1 d . . .
H18A H 0.4311 1.2411 0.3811 0.079 Uiso 1 1 calc R . .
C19A C 0.3477(5) 1.1656(4) 0.3363(4) 0.057(2) Uani 1 1 d . . .
H19A H 0.3052 1.1957 0.3087 0.068 Uiso 1 1 calc R . .
C20A C 0.1621(4) 1.0979(4) 0.1848(4) 0.0445(18) Uani 1 1 d . . .
C21A C 0.1700(5) 1.1648(4) 0.1604(5) 0.066(2) Uani 1 1 d . . .
H21A H 0.2131 1.1918 0.1933 0.079 Uiso 1 1 calc R . .
C22A C 0.1185(6) 1.1941(4) 0.0909(5) 0.078(3) Uani 1 1 d . . .
H22A H 0.1274 1.2396 0.0776 0.094 Uiso 1 1 calc R . .
C23A C 0.0541(6) 1.1572(5) 0.0409(5) 0.079(3) Uani 1 1 d . . .
H23A H 0.0188 1.1767 -0.0069 0.094 Uiso 1 1 calc R . .
C24A C 0.0433(6) 1.0926(5) 0.0625(6) 0.109(4) Uani 1 1 d . . .
H24A H -0.0008 1.0667 0.0293 0.131 Uiso 1 1 calc R . .
C25A C 0.0954(5) 1.0623(4) 0.1328(5) 0.086(3) Uani 1 1 d . . .
H25A H 0.0853 1.0169 0.1455 0.103 Uiso 1 1 calc R . .
Rh1B Rh 0.19874(4) 0.87156(3) 0.79257(3) 0.0441(2) Uani 1 1 d . . .
Si1B Si 0.20693(12) 0.69720(9) 0.78353(10) 0.0371(5) Uani 1 1 d . . .
Cl1B Cl 0.31484(14) 0.87322(10) 0.91365(13) 0.0713(6) Uani 1 1 d . . .
N2B N 0.2881(4) 0.7849(3) 0.7008(3) 0.0456(15) Uani 1 1 d . . .
O1B O 0.0612(5) 0.8690(3) 0.6416(4) 0.095(2) Uani 1 1 d . . .
O2B O 0.1319(5) 0.9954(3) 0.8591(4) 0.112(3) Uani 1 1 d . . .
C1B C 0.2422(4) 0.7853(3) 0.7492(4) 0.0384(17) Uani 1 1 d . . .
C2B C 0.1093(6) 0.8699(4) 0.6943(6) 0.061(2) Uani 1 1 d . . .
C3B C 0.1557(5) 0.9494(4) 0.8358(5) 0.064(2) Uani 1 1 d . . .
C4B C 0.1381(5) 0.7002(4) 0.8525(4) 0.056(2) Uani 1 1 d . . .
C5B C 0.0585(6) 0.7411(5) 0.8195(6) 0.103(3) Uani 1 1 d . . .
H5B1 H 0.0241 0.7337 0.8540 0.154 Uiso 1 1 calc R . .
H5B2 H 0.0295 0.7260 0.7648 0.154 Uiso 1 1 calc R . .
H5B3 H 0.0713 0.7896 0.8190 0.154 Uiso 1 1 calc R . .
C6B C 0.1824(6) 0.7280(5) 0.9379(5) 0.097(3) Uani 1 1 d . . .
H6B1 H 0.1964 0.7760 0.9342 0.145 Uiso 1 1 calc R . .
H6B2 H 0.2322 0.7017 0.9620 0.145 Uiso 1 1 calc R . .
H6B3 H 0.1464 0.7239 0.9714 0.145 Uiso 1 1 calc R . .
C7B C 0.1150(6) 0.6241(4) 0.8627(5) 0.083(3) Uani 1 1 d . . .
H7B1 H 0.0818 0.6220 0.8990 0.125 Uiso 1 1 calc R . .
H7B2 H 0.1648 0.5974 0.8852 0.125 Uiso 1 1 calc R . .
H7B3 H 0.0841 0.6054 0.8102 0.125 Uiso 1 1 calc R . .
C8B C 0.3186(7) 0.8482(5) 0.6683(6) 0.089(3) Uani 1 1 d . . .
H8B H 0.3539 0.8307 0.6368 0.107 Uiso 1 1 calc R . .
C9B C 0.3751(8) 0.8913(6) 0.7359(7) 0.158(6) Uani 1 1 d . . .
H9B1 H 0.3953 0.9302 0.7126 0.237 Uiso 1 1 calc R . .
H9B2 H 0.4212 0.8635 0.7669 0.237 Uiso 1 1 calc R . .
H9B3 H 0.3449 0.9077 0.7713 0.237 Uiso 1 1 calc R . .
C10B C 0.2541(9) 0.8882(6) 0.6105(8) 0.157(6) Uani 1 1 d . . .
H10D H 0.2274 0.9177 0.6399 0.235 Uiso 1 1 calc R . .
H10E H 0.2139 0.8572 0.5758 0.235 Uiso 1 1 calc R . .
H10F H 0.2783 0.9162 0.5775 0.235 Uiso 1 1 calc R . .
C11B C 0.3160(6) 0.7204(4) 0.6691(5) 0.073(3) Uani 1 1 d . . .
H11B H 0.2936 0.6816 0.6928 0.088 Uiso 1 1 calc R . .
C12B C 0.2793(8) 0.7136(5) 0.5773(6) 0.141(5) Uani 1 1 d . . .
H12D H 0.2199 0.7172 0.5622 0.212 Uiso 1 1 calc R . .
H12E H 0.2942 0.6694 0.5602 0.212 Uiso 1 1 calc R . .
H12F H 0.3005 0.7501 0.5511 0.212 Uiso 1 1 calc R . .
C13B C 0.3069(5) 0.6529(3) 0.8424(4) 0.0479(19) Uani 1 1 d . . .
C14B C 0.3698(5) 0.6922(4) 0.8918(5) 0.077(3) Uani 1 1 d . . .
H14B H 0.3617 0.7397 0.8949 0.092 Uiso 1 1 calc R . .
C15B C 0.4453(6) 0.6639(5) 0.9375(6) 0.093(3) Uani 1 1 d . . .
H15B H 0.4871 0.6922 0.9700 0.111 Uiso 1 1 calc R . .
C16B C 0.4572(6) 0.5959(5) 0.9343(5) 0.078(3) Uani 1 1 d . . .
H16B H 0.5076 0.5766 0.9650 0.094 Uiso 1 1 calc R . .
C17B C 0.3972(6) 0.5549(4) 0.8871(5) 0.077(3) Uani 1 1 d . . .
H17B H 0.4061 0.5074 0.8852 0.092 Uiso 1 1 calc R . .
C18B C 0.3233(5) 0.5828(4) 0.8421(5) 0.072(3) Uani 1 1 d . . .
H18B H 0.2824 0.5535 0.8099 0.087 Uiso 1 1 calc R . .
C19B C 0.1442(4) 0.6528(3) 0.6861(4) 0.0432(18) Uani 1 1 d . . .
C20B C 0.1521(5) 0.5854(4) 0.6640(4) 0.060(2) Uani 1 1 d . . .
H20B H 0.1938 0.5583 0.6988 0.073 Uiso 1 1 calc R . .
C21B C 0.1015(5) 0.5558(4) 0.5933(5) 0.069(2) Uani 1 1 d . . .
H21B H 0.1087 0.5094 0.5817 0.083 Uiso 1 1 calc R . .
C22B C 0.0428(5) 0.5930(4) 0.5418(5) 0.067(2) Uani 1 1 d . . .
H22B H 0.0101 0.5737 0.4927 0.080 Uiso 1 1 calc R . .
C23B C 0.0302(7) 0.6593(5) 0.5606(6) 0.118(4) Uani 1 1 d . . .
H23B H -0.0128 0.6851 0.5257 0.142 Uiso 1 1 calc R . .
C24B C 0.0807(6) 0.6883(4) 0.6310(5) 0.098(4) Uani 1 1 d . . .
H24B H 0.0716 0.7343 0.6422 0.117 Uiso 1 1 calc R . .
C25B C 0.4090(7) 0.7126(6) 0.6991(8) 0.153(6) Uani 1 1 d . . .
H25B H 0.4333 0.7427 0.6681 0.229 Uiso 1 1 calc R . .
H25C H 0.4235 0.6653 0.6923 0.229 Uiso 1 1 calc R . .
H25D H 0.4295 0.7249 0.7561 0.229 Uiso 1 1 calc R . .
